data_7037666
loop_
_publ_author_name
'Lago, Ana Bel\'en'
'Pino-Cuevas, Arantxa'
'Carballo, Rosa'
'V\'azquez-L\'opez, Ezequiel M'

_publ_section_title
;
 A new metal-organic polymeric system capable of stimuli-responsive
 controlled release of the drug ibuprofen.
;
_journal_issue 4
_journal_name_full 'Dalton transactions (Cambridge, England : 2003)'
_journal_page_first 1614
_journal_page_last 1621
_journal_paper_doi 10.1039/c5dt04031k
_journal_volume 45
_journal_year 2016
_chemical_formula_sum 'C11 H10 Cl2 N2 S2 Zn'
_chemical_formula_weight 370.60
_chemical_name_systematic
; 
 ? 
;
_space_group_crystal_system triclinic
_space_group_IT_number 2
_space_group_name_Hall '-P 1'
_space_group_name_H-M_alt 'P -1'
_symmetry_space_group_name_Hall '-P 1'
_symmetry_space_group_name_H-M 'P -1'
_atom_sites_solution_hydrogens geom
_audit_creation_method SHELXL-2013
_audit_update_record
;
2015-09-07 deposited with the CCDC.
2015-12-11 downloaded from the CCDC.
;
_cell_angle_alpha 72.367(4)
_cell_angle_beta 77.524(5)
_cell_angle_gamma 89.593(5)
_cell_formula_units_Z 2
_cell_length_a 5.9374(8)
_cell_length_b 10.3678(13)
_cell_length_c 12.6958(15)
_cell_measurement_reflns_used 5953
_cell_measurement_temperature 296(2)
_cell_measurement_theta_max 67.60
_cell_measurement_theta_min 4.88
_cell_volume 725.79(16)
_computing_cell_refinement 'Bruker SAINT'
_computing_data_collection 'Bruker APEX2'
_computing_data_reduction 'Bruker SAINT'
_computing_structure_refinement 'SHELXL-2013 (Sheldrick, 2013)'
_diffrn_ambient_temperature 296(2)
_diffrn_measured_fraction_theta_full 0.806
_diffrn_measured_fraction_theta_max 0.889
_diffrn_measurement_device_type 'Bruker CCD Smart 6000'
_diffrn_measurement_method '\f and \w scans'
_diffrn_radiation_type CuK\a
_diffrn_radiation_wavelength 1.54178
_diffrn_reflns_av_R_equivalents 0.0404
_diffrn_reflns_av_unetI/netI 0.0489
_diffrn_reflns_laue_measured_fraction_full 0.806
_diffrn_reflns_laue_measured_fraction_max 0.889
_diffrn_reflns_limit_h_max 6
_diffrn_reflns_limit_h_min -6
_diffrn_reflns_limit_k_max 12
_diffrn_reflns_limit_k_min -12
_diffrn_reflns_limit_l_max 15
_diffrn_reflns_limit_l_min -15
_diffrn_reflns_number 6763
_diffrn_reflns_point_group_measured_fraction_full 0.806
_diffrn_reflns_point_group_measured_fraction_max 0.889
_diffrn_reflns_theta_full 25.000
_diffrn_reflns_theta_max 68.105
_diffrn_reflns_theta_min 4.878
_exptl_absorpt_coefficient_mu 8.281
_exptl_absorpt_correction_T_max 0.7530
_exptl_absorpt_correction_T_min 0.4584
_exptl_absorpt_correction_type multi-scan
_exptl_absorpt_process_details 'SADABS V2014/2 (Bruker AXS Inc.)'
_exptl_crystal_colour colourless
_exptl_crystal_density_diffrn 1.696
_exptl_crystal_density_method 'not measured'
_exptl_crystal_description prism
_exptl_crystal_F_000 372
_exptl_crystal_size_max 0.142
_exptl_crystal_size_mid 0.098
_exptl_crystal_size_min 0.081
_refine_diff_density_max 1.017
_refine_diff_density_min -0.524
_refine_diff_density_rms 0.129
_refine_ls_extinction_method none
_refine_ls_goodness_of_fit_ref 1.151
_refine_ls_hydrogen_treatment constr
_refine_ls_matrix_type full
_refine_ls_number_parameters 163
_refine_ls_number_reflns 2355
_refine_ls_number_restraints 0
_refine_ls_restrained_S_all 1.151
_refine_ls_R_factor_all 0.0722
_refine_ls_R_factor_gt 0.0644
_refine_ls_shift/su_max 0.000
_refine_ls_shift/su_mean 0.000
_refine_ls_structure_factor_coef Fsqd
_refine_ls_weighting_details 'w=1/[\s^2^(Fo^2^)+(0.0642P)^2^+1.9905P] where P=(Fo^2^+2Fc^2^)/3'
_refine_ls_weighting_scheme calc
_refine_ls_wR_factor_gt 0.1548
_refine_ls_wR_factor_ref 0.1646
_reflns_Friedel_coverage 0.000
_reflns_number_gt 2091
_reflns_number_total 2355
_reflns_threshold_expression 'I > 2\s(I)'
_cod_data_source_file c5dt04031k2.cif
_cod_data_source_block 4
_cod_depositor_comments 'Adding full bibliography for 7037664--7037668.cif.'
_cod_database_code 7037666
_shelx_space_group_comment
; 
The symmetry employed for this shelxl refinement is uniquely defined 
by the following loop, which should always be used as a source of 
symmetry information in preference to the above space-group names. 
They are only intended as comments. 
;
_shelx_estimated_absorpt_t_min 0.386
_shelx_estimated_absorpt_t_max 0.554
_shelxl_version_number 2013-3

loop_
_space_group_symop_operation_xyz
'x, y, z'
'-x, -y, -z'

loop_
_atom_site_label
_atom_site_type_symbol
_atom_site_fract_x
_atom_site_fract_y
_atom_site_fract_z
_atom_site_U_iso_or_equiv
_atom_site_adp_type
_atom_site_occupancy
_atom_site_site_symmetry_order
_atom_site_calc_flag
_atom_site_refinement_flags_posn
_atom_site_refinement_flags_adp
C7 C -0.2135(11) 0.8426(6) 0.9596(5) 0.0546(14) Uani 1 1 d . .
H7 H -0.3459 0.8869 0.9458 0.065 Uiso 1 1 calc R U
Zn1 Zn 0.33538(13) 0.69257(7) 0.76128(6) 0.0481(3) Uani 1 1 d . .
Cl1 Cl 0.5778(3) 0.87962(14) 0.68233(13) 0.0567(4) Uani 1 1 d . .
S1 S -0.2469(3) 0.70660(16) 0.37217(12) 0.0571(4) Uani 1 1 d . .
S2 S -0.3261(3) 0.89456(17) 1.15760(13) 0.0624(5) Uani 1 1 d . .
Cl2 Cl 0.4598(3) 0.48942(15) 0.82822(15) 0.0676(5) Uani 1 1 d . .
N1 N 0.1520(8) 0.7020(4) 0.6401(3) 0.0450(10) Uani 1 1 d . .
N2 N 0.1127(8) 0.7292(5) 0.8943(4) 0.0492(10) Uani 1 1 d . .
C10 C 0.1691(11) 0.7095(6) 0.9948(5) 0.0510(13) Uani 1 1 d . .
H10 H 0.2995 0.6624 1.0074 0.061 Uiso 1 1 calc R U
C3 C -0.0894(10) 0.7123(6) 0.4732(4) 0.0474(12) Uani 1 1 d . .
C9 C 0.0467(10) 0.7546(6) 1.0793(5) 0.0517(13) Uani 1 1 d . .
H9 H 0.0937 0.7388 1.1472 0.062 Uiso 1 1 calc R U
C4 C -0.1255(11) 0.6038(6) 0.5733(5) 0.0527(13) Uani 1 1 d . .
H4 H -0.2307 0.5320 0.5852 0.063 Uiso 1 1 calc R U
C2 C 0.0726(11) 0.8152(6) 0.4596(5) 0.0557(14) Uani 1 1 d . .
H2 H 0.1027 0.8894 0.3942 0.067 Uiso 1 1 calc R U
C8 C -0.1495(10) 0.8245(5) 1.0624(5) 0.0479(12) Uani 1 1 d . .
C5 C -0.0058(11) 0.6038(6) 0.6534(5) 0.0525(13) Uani 1 1 d . .
H5 H -0.0352 0.5320 0.7206 0.063 Uiso 1 1 calc R U
C1 C 0.1871(11) 0.8057(6) 0.5438(5) 0.0569(14) Uani 1 1 d . .
H1 H 0.2954 0.8753 0.5337 0.068 Uiso 1 1 calc R U
C6 C -0.0803(11) 0.7947(6) 0.8797(5) 0.0540(14) Uani 1 1 d . .
H6 H -0.1249 0.8080 0.8115 0.065 Uiso 1 1 calc R U
C12 C -0.1742(12) 0.8737(6) 0.2691(5) 0.0555(14) Uani 1 1 d . .
H12A H -0.2156 0.9425 0.3061 0.067 Uiso 1 1 calc R U
H12B H -0.0090 0.8848 0.2373 0.067 Uiso 1 1 calc R U

loop_
_atom_site_aniso_label
_atom_site_aniso_U_11
_atom_site_aniso_U_22
_atom_site_aniso_U_33
_atom_site_aniso_U_23
_atom_site_aniso_U_13
_atom_site_aniso_U_12
C7 0.053(3) 0.062(3) 0.052(3) -0.012(3) -0.027(3) 0.015(3)
Zn1 0.0503(5) 0.0540(5) 0.0402(4) -0.0100(3) -0.0173(3) 0.0071(3)
Cl1 0.0537(8) 0.0573(8) 0.0572(8) -0.0083(6) -0.0216(6) -0.0016(6)
S1 0.0675(10) 0.0635(9) 0.0455(7) -0.0153(6) -0.0256(6) 0.0042(7)
S2 0.0737(11) 0.0744(10) 0.0485(8) -0.0230(7) -0.0285(7) 0.0316(8)
Cl2 0.0683(10) 0.0543(8) 0.0689(10) 0.0008(7) -0.0205(7) 0.0100(7)
N1 0.051(3) 0.051(2) 0.032(2) -0.0081(18) -0.0143(18) 0.0064(19)
N2 0.051(3) 0.059(3) 0.039(2) -0.0113(19) -0.0185(19) 0.006(2)
C10 0.053(3) 0.054(3) 0.048(3) -0.009(2) -0.022(2) 0.010(2)
C3 0.057(3) 0.054(3) 0.034(2) -0.015(2) -0.015(2) 0.014(2)
C9 0.056(3) 0.060(3) 0.037(3) -0.008(2) -0.017(2) 0.002(2)
C4 0.065(4) 0.051(3) 0.043(3) -0.013(2) -0.015(3) 0.001(3)
C2 0.068(4) 0.054(3) 0.041(3) -0.003(2) -0.020(3) -0.002(3)
C8 0.055(3) 0.048(3) 0.044(3) -0.013(2) -0.021(2) 0.002(2)
C5 0.065(4) 0.046(3) 0.041(3) -0.004(2) -0.012(2) 0.005(2)
C1 0.062(4) 0.057(3) 0.049(3) -0.008(3) -0.018(3) -0.006(3)
C6 0.059(4) 0.069(4) 0.041(3) -0.017(3) -0.026(3) 0.012(3)
C12 0.075(4) 0.049(3) 0.050(3) -0.018(2) -0.027(3) 0.016(3)

loop_
_atom_type_symbol
_atom_type_description
_atom_type_scat_dispersion_real
_atom_type_scat_dispersion_imag
_atom_type_scat_source
C C 0.0181 0.0091 'International Tables Vol C Tables 4.2.6.8 and 6.1.1.4'
H H 0.0000 0.0000 'International Tables Vol C Tables 4.2.6.8 and 6.1.1.4'
N N 0.0311 0.0180 'International Tables Vol C Tables 4.2.6.8 and 6.1.1.4'
S S 0.3331 0.5567 'International Tables Vol C Tables 4.2.6.8 and 6.1.1.4'
Cl Cl 0.3639 0.7018 'International Tables Vol C Tables 4.2.6.8 and 6.1.1.4'
Zn Zn -1.5491 0.6778 'International Tables Vol C Tables 4.2.6.8 and 6.1.1.4'

loop_
_geom_angle_atom_site_label_1
_geom_angle_atom_site_label_2
_geom_angle_atom_site_label_3
_geom_angle
_geom_angle_site_symmetry_1
_geom_angle_site_symmetry_3
C6 C7 C8 119.4(5) . .
N2 Zn1 N1 106.84(18) . .
N2 Zn1 Cl2 106.42(14) . .
N1 Zn1 Cl2 112.63(14) . .
N2 Zn1 Cl1 104.96(14) . .
N1 Zn1 Cl1 102.86(13) . .
Cl2 Zn1 Cl1 122.09(7) . .
C3 S1 C12 101.9(3) . .
C8 S2 C12 104.0(3) . 1_556
C5 N1 C1 117.3(5) . .
C5 N1 Zn1 121.2(3) . .
C1 N1 Zn1 121.5(4) . .
C10 N2 C6 116.6(5) . .
C10 N2 Zn1 121.6(4) . .
C6 N2 Zn1 120.9(4) . .
N2 C10 C9 124.0(5) . .
C2 C3 C4 117.5(5) . .
C2 C3 S1 124.8(4) . .
C4 C3 S1 117.7(5) . .
C10 C9 C8 118.9(5) . .
C5 C4 C3 119.6(5) . .
C1 C2 C3 119.0(5) . .
C9 C8 C7 117.7(5) . .
C9 C8 S2 126.3(4) . .
C7 C8 S2 116.0(4) . .
N1 C5 C4 123.0(5) . .
N1 C1 C2 123.6(6) . .
N2 C6 C7 123.4(5) . .
S2 C12 S1 110.1(3) 1_554 .

loop_
_geom_bond_atom_site_label_1
_geom_bond_atom_site_label_2
_geom_bond_distance
_geom_bond_site_symmetry_2
C7 C6 1.361(9) .
C7 C8 1.396(8) .
Zn1 N2 2.039(5) .
Zn1 N1 2.048(4) .
Zn1 Cl2 2.2065(16) .
Zn1 Cl1 2.2531(16) .
S1 C3 1.757(5) .
S1 C12 1.815(6) .
S2 C8 1.750(6) .
S2 C12 1.796(6) 1_556
N1 C5 1.335(8) .
N1 C1 1.339(7) .
N2 C10 1.345(7) .
N2 C6 1.347(8) .
C10 C9 1.364(9) .
C3 C2 1.387(9) .
C3 C4 1.395(8) .
C9 C8 1.389(8) .
C4 C5 1.361(8) .
C2 C1 1.365(8) .
C12 S2 1.796(6) 1_554
